data_7716296
loop_
_publ_author_name
'Gourkhede, Rani'
'Kaur, Bhupinder'
'Kote, Basvaraj S.'
'Balakrishna, Maravanji S.'

_publ_section_title
;
 Arene displacement, C-H activation and acetonitrile insertion reactions
 enabled by coordination of a functionalized iminophosphorane to a
 Ru<sup>II</sup>-<i>p</i>-cymene scaffold.
;
_journal_issue 25
_journal_name_full 'Dalton transactions (Cambridge, England : 2003)'
_journal_page_first 10693
_journal_page_last 10703
_journal_paper_doi 10.1039/d4dt00940a
_journal_volume 53
_journal_year 2024
_chemical_formula_moiety 'C41 H41 Cl2 N P2 Ru'
_chemical_formula_sum 'C41 H41 Cl2 N P2 Ru'
_chemical_formula_weight 781.66
_space_group_crystal_system monoclinic
_space_group_IT_number 14
_space_group_name_Hall '-P 2ybc'
_space_group_name_H-M_alt 'P 1 21/c 1'
_atom_sites_solution_hydrogens geom
_atom_sites_solution_primary iterative
_audit_creation_date 2024-05-22
_audit_creation_method
;
Olex2 1.5
(compiled 2024.02.16 svn.r378c4104 for OlexSys, GUI svn.r6928)
;
_audit_update_record
;
2024-05-22 deposited with the CCDC.	2024-05-29 downloaded from the CCDC.
;
_cell_angle_alpha 90
_cell_angle_beta 100.6520(10)
_cell_angle_gamma 90
_cell_formula_units_Z 4
_cell_length_a 18.7777(2)
_cell_length_b 11.30550(10)
_cell_length_c 17.3485(2)
_cell_measurement_reflns_used 21486
_cell_measurement_temperature 150.00(10)
_cell_measurement_theta_max 32.5200
_cell_measurement_theta_min 2.1100
_cell_volume 3619.47(7)
_computing_cell_refinement 'CrysAlisPro 1.171.41.93a (Rigaku OD, 2020)'
_computing_data_collection 'CrysAlisPro 1.171.41.93a (Rigaku OD, 2020)'
_computing_data_reduction 'CrysAlisPro 1.171.41.93a (Rigaku OD, 2020)'
_computing_molecular_graphics 'Olex2 1.5 (Dolomanov et al., 2009)'
_computing_publication_material 'Olex2 1.5 (Dolomanov et al., 2009)'
_computing_structure_refinement 'SHELXL 2018/3 (Sheldrick, 2015)'
_computing_structure_solution 'olex2.solve 1.5 (Bourhis et al., 2015)'
_diffrn_ambient_environment N~2~
_diffrn_ambient_temperature 150.00(10)
_diffrn_detector 'CCD plate'
_diffrn_measured_fraction_theta_full 0.999
_diffrn_measured_fraction_theta_max 0.997
_diffrn_measurement_details
;
List of Runs (angles in degrees, time in seconds):

  # Type    Start    End  Width  t~exp~   \w     \q     \k     \f   Frames
#--------------------------------------------------------------------------
  1  \f     25.73 209.23   0.50    2.00  75.04 -15.82  31.50    --   367
  2  \w   -115.72  16.28   0.50    2.00    --  -15.82 -59.25 173.08  264
  3  \w   -115.72  16.28   0.50    2.00    --  -15.82 -59.25  20.08  264
  4  \w   -115.72  16.28   0.50    2.00    --  -15.82 -59.25 122.08  264
  5  \f    -49.73 133.77   0.50    2.00  13.01 -15.82 -31.50    --   367
;
_diffrn_measurement_device 'abstract diffractometer'
_diffrn_measurement_device_type 'Saxi-CrysAlisPro-abstract goniometer imported SAXI images'
_diffrn_measurement_method '\w and \f scans'
_diffrn_orient_matrix_type 'CrysAlisPro convention (1999,Acta A55,543-557)'
_diffrn_orient_matrix_UB_11 0.0150655000
_diffrn_orient_matrix_UB_12 0.0544847000
_diffrn_orient_matrix_UB_13 0.0153492000
_diffrn_orient_matrix_UB_21 -0.0194556000
_diffrn_orient_matrix_UB_22 0.0299758000
_diffrn_orient_matrix_UB_23 -0.0332469000
_diffrn_orient_matrix_UB_31 -0.0295229000
_diffrn_orient_matrix_UB_32 0.0080854000
_diffrn_orient_matrix_UB_33 0.0197765000
_diffrn_radiation_monochromator graphite
_diffrn_radiation_probe x-ray
_diffrn_radiation_type 'Mo K\a'
_diffrn_radiation_wavelength 0.71073
_diffrn_reflns_av_R_equivalents 0.0658
_diffrn_reflns_av_unetI/netI 0.0392
_diffrn_reflns_Laue_measured_fraction_full 0.999
_diffrn_reflns_Laue_measured_fraction_max 0.997
_diffrn_reflns_limit_h_max 26
_diffrn_reflns_limit_h_min -22
_diffrn_reflns_limit_k_max 15
_diffrn_reflns_limit_k_min -15
_diffrn_reflns_limit_l_max 24
_diffrn_reflns_limit_l_min -24
_diffrn_reflns_number 82029
_diffrn_reflns_point_group_measured_fraction_full 0.999
_diffrn_reflns_point_group_measured_fraction_max 0.997
_diffrn_reflns_theta_full 25.242
_diffrn_reflns_theta_max 29.998
_diffrn_reflns_theta_min 2.207
_diffrn_source 'fine-focus sealed X-ray tube'
_diffrn_source_type 'Enhance (Mo) X-ray Source'
_exptl_absorpt_coefficient_mu 0.700
_exptl_absorpt_correction_T_max 1.00000
_exptl_absorpt_correction_T_min 0.29365
_exptl_absorpt_correction_type multi-scan
_exptl_absorpt_process_details
;
CrysAlisPro 1.171.41.93a (Rigaku Oxford Diffraction, 2020)
Empirical absorption correction using spherical harmonics,
implemented in SCALE3 ABSPACK scaling algorithm.
;
_exptl_crystal_colour orange
_exptl_crystal_colour_primary orange
_exptl_crystal_density_diffrn 1.434
_exptl_crystal_description block
_exptl_crystal_F_000 1608
_exptl_crystal_size_max 0.089
_exptl_crystal_size_mid 0.078
_exptl_crystal_size_min 0.052
_refine_diff_density_max 1.152
_refine_diff_density_min -0.922
_refine_diff_density_rms 0.086
_refine_ls_extinction_method none
_refine_ls_goodness_of_fit_ref 1.035
_refine_ls_hydrogen_treatment constr
_refine_ls_matrix_type full
_refine_ls_number_parameters 427
_refine_ls_number_reflns 10519
_refine_ls_number_restraints 0
_refine_ls_restrained_S_all 1.035
_refine_ls_R_factor_all 0.0485
_refine_ls_R_factor_gt 0.0372
_refine_ls_shift/su_max 0.001
_refine_ls_shift/su_mean 0.000
_refine_ls_structure_factor_coef Fsqd
_refine_ls_weighting_details 'w=1/[\s^2^(Fo^2^)+(0.0405P)^2^+2.9918P] where P=(Fo^2^+2Fc^2^)/3'
_refine_ls_weighting_scheme calc
_refine_ls_wR_factor_gt 0.0880
_refine_ls_wR_factor_ref 0.0946
_reflns_Friedel_coverage 0.000
_reflns_number_gt 8791
_reflns_number_total 10519
_reflns_threshold_expression 'I > 2\s(I)'
_cod_data_source_file d4dt00940a2.cif
_cod_data_source_block compound_7
_cod_depositor_comments 'Adding full bibliography for 7716295--7716298.cif.'
_cod_database_code 7716296
_shelx_shelxl_version_number 2018/3
_shelx_space_group_comment
;
The symmetry employed for this shelxl refinement is uniquely defined
by the following loop, which should always be used as a source of
symmetry information in preference to the above space-group names.
They are only intended as comments.
;
_shelx_estimated_absorpt_t_max 0.965
_shelx_estimated_absorpt_t_min 0.940
_olex2_refinement_description
;
1.a Ternary CH refined with riding coordinates:
 C39(H39)
1.b Secondary CH2 refined with riding coordinates:
 C19(H19A,H19B)
1.c Aromatic/amide H refined with riding coordinates:
 C18(H18), C38(H38), C37(H37), C35(H35), C25(H25), C31(H31), C34(H34), C3(H3),
 C27(H27), C12(H12), C21(H21), C2(H2), C28(H28), C16(H16), C8(H8), C17(H17),
 C24(H24), C29(H29), C15(H15), C30(H30), C9(H9), C23(H23), C14(H14), C11(H11),
 C10(H10), C4(H4), C6(H6), C5(H5), C22(H22)
1.d Idealised Me refined as rotating group:
 C32(H32A,H32B,H32C), C40(H40A,H40B,H40C), C41(H41A,H41B,H41C)
;
_olex2_submission_special_instructions 'No special instructions were received'
_oxdiff_exptl_absorpt_empirical_details
;
Empirical correction (ABSPACK) includes:
- Absorption correction using spherical harmonics
- Frame scaling
- Detector area scaling
;
_oxdiff_exptl_absorpt_empirical_full_max 2.392
_oxdiff_exptl_absorpt_empirical_full_min 0.272

loop_
_space_group_symop_operation_xyz
'x, y, z'
'-x, y+1/2, -z+1/2'
'-x, -y, -z'
'x, -y-1/2, z-1/2'

loop_
_atom_site_label
_atom_site_type_symbol
_atom_site_fract_x
_atom_site_fract_y
_atom_site_fract_z
_atom_site_U_iso_or_equiv
_atom_site_adp_type
_atom_site_occupancy
_atom_site_site_symmetry_order
_atom_site_calc_flag
_atom_site_refinement_flags_posn
_atom_site_refinement_flags_adp
_atom_site_refinement_flags_occupancy
_atom_site_disorder_assembly
_atom_site_disorder_group
Ru1 Ru 0.09868(2) 0.52079(2) 0.39177(2) 0.01827(5) Uani 1 1 d . . . . .
Cl2 Cl 0.15286(3) 0.47362(5) 0.52440(3) 0.02635(11) Uani 1 1 d . . . . .
P2 P 0.21010(3) 0.46105(4) 0.36101(3) 0.01820(10) Uani 1 1 d . . . . .
Cl1 Cl 0.05888(3) 0.31676(4) 0.37957(3) 0.02829(11) Uani 1 1 d . . . . .
P1 P 0.32456(3) 0.25720(5) 0.39141(3) 0.02069(11) Uani 1 1 d . . . . .
N1 N 0.37207(9) 0.35296(16) 0.36117(11) 0.0256(4) Uani 1 1 d . . . . .
C26 C 0.20754(11) 0.42272(17) 0.25808(12) 0.0210(4) Uani 1 1 d . . . . .
C19 C 0.24605(11) 0.32963(17) 0.41731(12) 0.0215(4) Uani 1 1 d . . . . .
H19A H 0.258500 0.352613 0.473252 0.026 Uiso 1 1 calc R U . . .
H19B H 0.206563 0.270564 0.412640 0.026 Uiso 1 1 calc R U . . .
C18 C 0.38244(14) 0.0609(2) 0.48373(14) 0.0334(5) Uani 1 1 d . . . . .
H18 H 0.363489 0.011584 0.440441 0.040 Uiso 1 1 calc R U . . .
C38 C 0.08131(12) 0.64729(19) 0.29574(14) 0.0286(5) Uani 1 1 d . . . . .
H38 H 0.104821 0.652061 0.251832 0.034 Uiso 1 1 calc R U . . .
C37 C 0.11126(12) 0.70798(18) 0.36582(14) 0.0281(5) Uani 1 1 d . . . . .
H37 H 0.154001 0.753714 0.367767 0.034 Uiso 1 1 calc R U . . .
C20 C 0.27948(10) 0.57443(17) 0.38565(12) 0.0222(4) Uani 1 1 d . . . . .
C35 C 0.01245(11) 0.63476(19) 0.42651(13) 0.0272(4) Uani 1 1 d . . . . .
H35 H -0.011626 0.630968 0.470030 0.033 Uiso 1 1 calc R U . . .
C25 C 0.28321(12) 0.66863(19) 0.33448(14) 0.0278(4) Uani 1 1 d . . . . .
H25 H 0.250057 0.672904 0.286048 0.033 Uiso 1 1 calc R U . . .
C31 C 0.14811(12) 0.3580(2) 0.22000(13) 0.0282(4) Uani 1 1 d . . . . .
H31 H 0.110441 0.337312 0.247268 0.034 Uiso 1 1 calc R U . . .
C34 C -0.01662(11) 0.5758(2) 0.35770(14) 0.0289(5) Uani 1 1 d . . . . .
H34 H -0.060009 0.531658 0.355364 0.035 Uiso 1 1 calc R U . . .
C3 C 0.54732(14) 0.2473(2) 0.31723(14) 0.0345(5) Uani 1 1 d . . . . .
H3 H 0.570495 0.175465 0.307716 0.041 Uiso 1 1 calc R U . . .
C33 C 0.01714(12) 0.5799(2) 0.28997(14) 0.0294(5) Uani 1 1 d . . . . .
C1 C 0.44195(12) 0.3493(2) 0.34669(13) 0.0276(4) Uani 1 1 d . . . . .
C13 C 0.36982(11) 0.18191(19) 0.47939(13) 0.0241(4) Uani 1 1 d . . . . .
C36 C 0.07845(12) 0.70143(18) 0.43290(13) 0.0266(4) Uani 1 1 d . . . . .
C27 C 0.26259(11) 0.4515(2) 0.21674(13) 0.0254(4) Uani 1 1 d . . . . .
H27 H 0.304020 0.493819 0.242169 0.030 Uiso 1 1 calc R U . . .
C7 C 0.28642(11) 0.14348(18) 0.32285(13) 0.0241(4) Uani 1 1 d . . . . .
C12 C 0.30330(12) 0.1437(2) 0.24843(13) 0.0267(4) Uani 1 1 d . . . . .
H12 H 0.336523 0.200228 0.235249 0.032 Uiso 1 1 calc R U . . .
C21 C 0.32697(12) 0.5731(2) 0.45745(14) 0.0303(5) Uani 1 1 d . . . . .
H21 H 0.323406 0.511844 0.494066 0.036 Uiso 1 1 calc R U . . .
C2 C 0.47971(12) 0.2450(2) 0.33477(14) 0.0301(5) Uani 1 1 d . . . . .
H2 H 0.457137 0.170734 0.339152 0.036 Uiso 1 1 calc R U . . .
C28 C 0.25688(13) 0.4183(2) 0.13880(13) 0.0312(5) Uani 1 1 d . . . . .
H28 H 0.293867 0.439971 0.110824 0.037 Uiso 1 1 calc R U . . .
C16 C 0.44984(13) 0.0804(2) 0.61471(15) 0.0357(5) Uani 1 1 d . . . . .
H16 H 0.476764 0.045351 0.660798 0.043 Uiso 1 1 calc R U . . .
C8 C 0.23663(13) 0.0603(2) 0.34109(15) 0.0316(5) Uani 1 1 d . . . . .
H8 H 0.223957 0.060329 0.391633 0.038 Uiso 1 1 calc R U . . .
C17 C 0.42287(16) 0.0118(2) 0.55149(16) 0.0411(6) Uani 1 1 d . . . . .
H17 H 0.431813 -0.070917 0.553705 0.049 Uiso 1 1 calc R U . . .
C24 C 0.33568(14) 0.7567(2) 0.35443(16) 0.0358(5) Uani 1 1 d . . . . .
H24 H 0.337914 0.820825 0.319604 0.043 Uiso 1 1 calc R U . . .
C29 C 0.19800(14) 0.3543(2) 0.10170(14) 0.0351(5) Uani 1 1 d . . . . .
H29 H 0.194645 0.331282 0.048483 0.042 Uiso 1 1 calc R U . . .
C15 C 0.43793(14) 0.2013(2) 0.61167(15) 0.0375(5) Uani 1 1 d . . . . .
H15 H 0.456579 0.249391 0.655694 0.045 Uiso 1 1 calc R U . . .
C30 C 0.14370(14) 0.3235(2) 0.14217(15) 0.0362(5) Uani 1 1 d . . . . .
H30 H 0.103304 0.278688 0.116771 0.043 Uiso 1 1 calc R U . . .
C9 C 0.20609(14) -0.0215(2) 0.28593(17) 0.0371(6) Uani 1 1 d . . . . .
H9 H 0.172806 -0.078164 0.298766 0.045 Uiso 1 1 calc R U . . .
C23 C 0.38377(14) 0.7507(2) 0.42383(17) 0.0387(6) Uani 1 1 d . . . . .
H23 H 0.420381 0.809321 0.436111 0.046 Uiso 1 1 calc R U . . .
C32 C -0.01460(15) 0.5150(3) 0.21606(16) 0.0403(6) Uani 1 1 d . . . . .
H32A H 0.022236 0.506761 0.183093 0.060 Uiso 1 1 calc R U . . .
H32B H -0.055991 0.559522 0.187514 0.060 Uiso 1 1 calc R U . . .
H32C H -0.030752 0.436408 0.229329 0.060 Uiso 1 1 calc R U . . .
C39 C 0.10832(14) 0.7646(2) 0.50871(15) 0.0352(5) Uani 1 1 d . . . . .
H39 H 0.099907 0.712677 0.552845 0.042 Uiso 1 1 calc R U . . .
C14 C 0.39866(13) 0.2522(2) 0.54410(15) 0.0335(5) Uani 1 1 d . . . . .
H14 H 0.391312 0.335326 0.541776 0.040 Uiso 1 1 calc R U . . .
C40 C 0.06432(17) 0.8781(2) 0.51160(19) 0.0496(7) Uani 1 1 d . . . . .
H40A H 0.070034 0.929412 0.467636 0.074 Uiso 1 1 calc R U . . .
H40B H 0.081753 0.919405 0.561147 0.074 Uiso 1 1 calc R U . . .
H40C H 0.013023 0.857999 0.507862 0.074 Uiso 1 1 calc R U . . .
C11 C 0.27159(13) 0.0611(2) 0.19286(14) 0.0347(5) Uani 1 1 d . . . . .
H11 H 0.282986 0.061663 0.141740 0.042 Uiso 1 1 calc R U . . .
C10 C 0.22357(14) -0.0215(2) 0.21218(16) 0.0375(6) Uani 1 1 d . . . . .
H10 H 0.202541 -0.078446 0.174510 0.045 Uiso 1 1 calc R U . . .
C4 C 0.58331(14) 0.3568(3) 0.31311(16) 0.0421(6) Uani 1 1 d . . . . .
H4 H 0.631520 0.357723 0.303556 0.051 Uiso 1 1 calc R U . . .
C6 C 0.47795(14) 0.4583(2) 0.34026(15) 0.0344(5) Uani 1 1 d . . . . .
H6 H 0.454061 0.530314 0.347754 0.041 Uiso 1 1 calc R U . . .
C5 C 0.54869(15) 0.4620(2) 0.32292(16) 0.0403(6) Uani 1 1 d . . . . .
H5 H 0.571941 0.535507 0.318107 0.048 Uiso 1 1 calc R U . . .
C22 C 0.37954(14) 0.6602(2) 0.47625(16) 0.0387(6) Uani 1 1 d . . . . .
H22 H 0.412411 0.657434 0.524931 0.046 Uiso 1 1 calc R U . . .
C41 C 0.18941(16) 0.7909(3) 0.5208(2) 0.0523(8) Uani 1 1 d . . . . .
H41A H 0.216064 0.717157 0.517249 0.078 Uiso 1 1 calc R U . . .
H41B H 0.205346 0.826378 0.572667 0.078 Uiso 1 1 calc R U . . .
H41C H 0.198859 0.846002 0.480274 0.078 Uiso 1 1 calc R U . . .

loop_
_atom_site_aniso_label
_atom_site_aniso_U_11
_atom_site_aniso_U_22
_atom_site_aniso_U_33
_atom_site_aniso_U_23
_atom_site_aniso_U_13
_atom_site_aniso_U_12
Ru1 0.01731(8) 0.01982(8) 0.01938(9) 0.00169(5) 0.00784(6) 0.00220(5)
Cl2 0.0273(2) 0.0342(3) 0.0190(2) 0.00258(19) 0.0084(2) 0.0068(2)
P2 0.0174(2) 0.0200(2) 0.0187(2) 0.00116(18) 0.00726(19) 0.00163(18)
Cl1 0.0284(3) 0.0249(2) 0.0344(3) -0.0005(2) 0.0130(2) -0.00446(19)
P1 0.0199(2) 0.0221(2) 0.0214(3) 0.00172(19) 0.0072(2) 0.00373(19)
N1 0.0219(8) 0.0306(9) 0.0255(9) 0.0040(7) 0.0079(7) 0.0024(7)
C26 0.0224(9) 0.0225(9) 0.0196(10) 0.0015(7) 0.0080(8) 0.0039(7)
C19 0.0218(9) 0.0213(9) 0.0235(10) 0.0035(7) 0.0095(8) 0.0049(7)
C18 0.0456(14) 0.0290(11) 0.0256(12) 0.0002(9) 0.0061(10) 0.0124(10)
C38 0.0301(11) 0.0279(10) 0.0303(12) 0.0109(9) 0.0120(9) 0.0090(9)
C37 0.0293(11) 0.0188(9) 0.0394(13) 0.0072(8) 0.0146(10) 0.0039(8)
C20 0.0190(9) 0.0223(9) 0.0273(11) -0.0028(8) 0.0095(8) 0.0007(7)
C35 0.0247(10) 0.0293(10) 0.0315(12) 0.0026(9) 0.0154(9) 0.0085(8)
C25 0.0265(10) 0.0272(10) 0.0314(12) 0.0027(9) 0.0101(9) -0.0006(8)
C31 0.0290(11) 0.0303(11) 0.0277(11) -0.0028(9) 0.0114(9) -0.0043(9)
C34 0.0195(10) 0.0332(11) 0.0347(12) 0.0042(9) 0.0074(9) 0.0076(9)
C3 0.0400(13) 0.0402(13) 0.0253(12) 0.0026(10) 0.0110(10) 0.0129(10)
C33 0.0241(10) 0.0351(12) 0.0284(12) 0.0060(9) 0.0038(9) 0.0093(9)
C1 0.0263(10) 0.0338(11) 0.0228(11) 0.0009(8) 0.0049(8) 0.0000(9)
C13 0.0215(9) 0.0276(10) 0.0242(10) 0.0034(8) 0.0071(8) 0.0042(8)
C36 0.0289(11) 0.0209(9) 0.0318(12) 0.0013(8) 0.0103(9) 0.0080(8)
C27 0.0229(10) 0.0309(10) 0.0240(11) 0.0019(8) 0.0087(8) 0.0023(8)
C7 0.0234(10) 0.0232(9) 0.0255(11) 0.0007(8) 0.0039(8) 0.0043(8)
C12 0.0235(10) 0.0314(11) 0.0260(11) 0.0011(8) 0.0065(8) 0.0028(8)
C21 0.0324(11) 0.0292(11) 0.0288(12) -0.0037(9) 0.0046(9) -0.0003(9)
C2 0.0291(11) 0.0332(11) 0.0277(12) 0.0003(9) 0.0042(9) -0.0017(9)
C28 0.0322(11) 0.0399(12) 0.0250(11) 0.0044(9) 0.0147(9) 0.0066(10)
C16 0.0298(12) 0.0464(14) 0.0294(13) 0.0113(10) 0.0016(9) 0.0072(10)
C8 0.0337(12) 0.0310(11) 0.0316(12) 0.0041(9) 0.0097(10) -0.0008(9)
C17 0.0531(16) 0.0363(13) 0.0326(14) 0.0082(10) 0.0051(12) 0.0196(12)
C24 0.0377(13) 0.0264(11) 0.0472(15) 0.0011(10) 0.0184(11) -0.0039(10)
C29 0.0473(14) 0.0380(12) 0.0215(11) -0.0053(9) 0.0105(10) 0.0057(11)
C15 0.0346(13) 0.0434(14) 0.0310(13) -0.0005(10) -0.0026(10) -0.0014(11)
C30 0.0410(13) 0.0378(13) 0.0296(12) -0.0084(10) 0.0059(10) -0.0078(11)
C9 0.0343(13) 0.0287(11) 0.0463(15) 0.0052(10) 0.0023(11) -0.0048(10)
C23 0.0331(12) 0.0335(12) 0.0515(16) -0.0131(11) 0.0132(12) -0.0088(10)
C32 0.0342(13) 0.0530(16) 0.0309(13) 0.0006(11) -0.0014(11) 0.0073(11)
C39 0.0411(13) 0.0271(11) 0.0389(14) -0.0083(10) 0.0111(11) 0.0042(10)
C14 0.0335(12) 0.0288(11) 0.0353(13) 0.0019(9) -0.0010(10) -0.0006(9)
C40 0.0614(18) 0.0331(13) 0.0581(19) -0.0125(12) 0.0207(15) 0.0094(13)
C11 0.0351(12) 0.0425(13) 0.0250(12) -0.0031(10) 0.0019(10) 0.0038(11)
C10 0.0371(13) 0.0319(12) 0.0372(14) -0.0023(10) -0.0092(11) 0.0016(10)
C4 0.0285(12) 0.0622(17) 0.0382(14) -0.0034(12) 0.0129(11) -0.0056(12)
C6 0.0366(13) 0.0347(12) 0.0334(13) 0.0013(10) 0.0103(10) -0.0023(10)
C5 0.0436(15) 0.0398(14) 0.0353(14) -0.0016(11) 0.0013(11) -0.0051(11)
C22 0.0361(13) 0.0387(13) 0.0389(14) -0.0102(11) 0.0010(11) -0.0051(11)
C41 0.0436(15) 0.0505(17) 0.062(2) -0.0249(15) 0.0072(14) -0.0060(13)

loop_
_atom_type_symbol
_atom_type_description
_atom_type_scat_dispersion_real
_atom_type_scat_dispersion_imag
_atom_type_scat_source
C C 0.0033 0.0016 'International Tables Vol C Tables 4.2.6.8 and 6.1.1.4'
H H 0.0000 0.0000 'International Tables Vol C Tables 4.2.6.8 and 6.1.1.4'
Cl Cl 0.1484 0.1585 'International Tables Vol C Tables 4.2.6.8 and 6.1.1.4'
N N 0.0061 0.0033 'International Tables Vol C Tables 4.2.6.8 and 6.1.1.4'
P P 0.1023 0.0942 'International Tables Vol C Tables 4.2.6.8 and 6.1.1.4'
Ru Ru -1.2594 0.8363 'International Tables Vol C Tables 4.2.6.8 and 6.1.1.4'

loop_
_geom_angle_atom_site_label_1
_geom_angle_atom_site_label_2
_geom_angle_atom_site_label_3
_geom_angle
_geom_angle_site_symmetry_1
_geom_angle_site_symmetry_3
_geom_angle_publ_flag
Cl2 Ru1 Cl1 86.64(2) . . ?
P2 Ru1 Cl2 85.208(18) . . ?
P2 Ru1 Cl1 88.838(18) . . ?
C38 Ru1 Cl2 149.18(7) . . ?
C38 Ru1 P2 91.65(6) . . ?
C38 Ru1 Cl1 124.01(7) . . ?
C38 Ru1 C37 37.98(9) . . ?
C38 Ru1 C35 79.28(8) . . ?
C38 Ru1 C34 67.15(8) . . ?
C38 Ru1 C33 37.56(9) . . ?
C38 Ru1 C36 68.32(8) . . ?
C37 Ru1 Cl2 111.73(7) . . ?
C37 Ru1 P2 95.56(6) . . ?
C37 Ru1 Cl1 161.37(7) . . ?
C37 Ru1 C35 66.99(8) . . ?
C37 Ru1 C34 79.13(8) . . ?
C37 Ru1 C33 68.23(9) . . ?
C37 Ru1 C36 37.49(8) . . ?
C35 Ru1 Cl2 93.98(6) . . ?
C35 Ru1 P2 160.91(6) . . ?
C35 Ru1 Cl1 110.18(6) . . ?
C34 Ru1 Cl2 122.45(6) . . ?
C34 Ru1 P2 151.98(6) . . ?
C34 Ru1 Cl1 88.49(6) . . ?
C34 Ru1 C35 36.24(8) . . ?
C33 Ru1 Cl2 160.06(6) . . ?
C33 Ru1 P2 114.73(6) . . ?
C33 Ru1 Cl1 93.48(6) . . ?
C33 Ru1 C35 67.25(8) . . ?
C33 Ru1 C34 37.71(8) . . ?
C33 Ru1 C36 81.07(9) . . ?
C36 Ru1 Cl2 87.92(6) . . ?
C36 Ru1 P2 123.34(6) . . ?
C36 Ru1 Cl1 146.74(6) . . ?
C36 Ru1 C35 37.63(8) . . ?
C36 Ru1 C34 67.18(9) . . ?
C26 P2 Ru1 115.18(7) . . ?
C26 P2 C19 105.56(9) . . ?
C19 P2 Ru1 111.51(6) . . ?
C20 P2 Ru1 111.86(6) . . ?
C20 P2 C26 106.52(9) . . ?
C20 P2 C19 105.54(10) . . ?
N1 P1 C19 108.22(9) . . ?
N1 P1 C13 113.66(10) . . ?
N1 P1 C7 117.12(10) . . ?
C19 P1 C13 106.20(9) . . ?
C7 P1 C19 104.06(10) . . ?
C7 P1 C13 106.67(10) . . ?
C1 N1 P1 131.64(16) . . ?
C31 C26 P2 117.46(15) . . ?
C31 C26 C27 118.73(19) . . ?
C27 C26 P2 123.78(16) . . ?
P2 C19 H19A 107.8 . . ?
P2 C19 H19B 107.8 . . ?
P1 C19 P2 117.97(11) . . ?
P1 C19 H19A 107.8 . . ?
P1 C19 H19B 107.8 . . ?
H19A C19 H19B 107.1 . . ?
C13 C18 H18 120.0 . . ?
C13 C18 C17 120.0(2) . . ?
C17 C18 H18 120.0 . . ?
Ru1 C38 H38 128.7 . . ?
C37 C38 Ru1 71.45(12) . . ?
C37 C38 H38 119.4 . . ?
C33 C38 Ru1 72.83(13) . . ?
C33 C38 H38 119.4 . . ?
C33 C38 C37 121.3(2) . . ?
Ru1 C37 H37 130.0 . . ?
C38 C37 Ru1 70.57(12) . . ?
C38 C37 H37 119.5 . . ?
C36 C37 Ru1 72.54(12) . . ?
C36 C37 C38 121.0(2) . . ?
C36 C37 H37 119.5 . . ?
C25 C20 P2 120.36(17) . . ?
C21 C20 P2 120.96(16) . . ?
C21 C20 C25 118.6(2) . . ?
Ru1 C35 H35 131.5 . . ?
C34 C35 Ru1 71.40(12) . . ?
C34 C35 H35 119.5 . . ?
C34 C35 C36 120.97(19) . . ?
C36 C35 Ru1 70.49(11) . . ?
C36 C35 H35 119.5 . . ?
C20 C25 H25 120.0 . . ?
C20 C25 C24 120.1(2) . . ?
C24 C25 H25 120.0 . . ?
C26 C31 H31 119.8 . . ?
C30 C31 C26 120.3(2) . . ?
C30 C31 H31 119.8 . . ?
Ru1 C34 H34 130.5 . . ?
C35 C34 Ru1 72.36(12) . . ?
C35 C34 H34 119.1 . . ?
C35 C34 C33 121.7(2) . . ?
C33 C34 Ru1 70.79(12) . . ?
C33 C34 H34 119.1 . . ?
C2 C3 H3 120.0 . . ?
C2 C3 C4 120.1(2) . . ?
C4 C3 H3 120.0 . . ?
C38 C33 Ru1 69.62(12) . . ?
C38 C33 C34 117.3(2) . . ?
C38 C33 C32 121.5(2) . . ?
C34 C33 Ru1 71.50(13) . . ?
C34 C33 C32 121.2(2) . . ?
C32 C33 Ru1 129.81(16) . . ?
N1 C1 C2 124.8(2) . . ?
N1 C1 C6 118.1(2) . . ?
C2 C1 C6 117.0(2) . . ?
C18 C13 P1 123.79(18) . . ?
C18 C13 C14 118.6(2) . . ?
C14 C13 P1 117.37(16) . . ?
C37 C36 Ru1 69.97(12) . . ?
C37 C36 C35 117.7(2) . . ?
C37 C36 C39 122.9(2) . . ?
C35 C36 Ru1 71.88(12) . . ?
C35 C36 C39 119.4(2) . . ?
C39 C36 Ru1 131.06(16) . . ?
C26 C27 H27 119.8 . . ?
C28 C27 C26 120.3(2) . . ?
C28 C27 H27 119.8 . . ?
C12 C7 P1 118.75(16) . . ?
C12 C7 C8 119.2(2) . . ?
C8 C7 P1 121.88(17) . . ?
C7 C12 H12 120.0 . . ?
C7 C12 C11 120.1(2) . . ?
C11 C12 H12 120.0 . . ?
C20 C21 H21 119.6 . . ?
C22 C21 C20 120.8(2) . . ?
C22 C21 H21 119.6 . . ?
C3 C2 C1 122.2(2) . . ?
C3 C2 H2 118.9 . . ?
C1 C2 H2 118.9 . . ?
C27 C28 H28 119.7 . . ?
C29 C28 C27 120.5(2) . . ?
C29 C28 H28 119.7 . . ?
C17 C16 H16 120.1 . . ?
C17 C16 C15 119.9(2) . . ?
C15 C16 H16 120.1 . . ?
C7 C8 H8 119.9 . . ?
C9 C8 C7 120.2(2) . . ?
C9 C8 H8 119.9 . . ?
C18 C17 H17 119.4 . . ?
C16 C17 C18 121.1(2) . . ?
C16 C17 H17 119.4 . . ?
C25 C24 H24 119.9 . . ?
C23 C24 C25 120.3(2) . . ?
C23 C24 H24 119.9 . . ?
C28 C29 H29 120.1 . . ?
C28 C29 C30 119.8(2) . . ?
C30 C29 H29 120.1 . . ?
C16 C15 H15 120.1 . . ?
C16 C15 C14 119.8(2) . . ?
C14 C15 H15 120.1 . . ?
C31 C30 H30 119.9 . . ?
C29 C30 C31 120.2(2) . . ?
C29 C30 H30 119.9 . . ?
C8 C9 H9 119.8 . . ?
C8 C9 C10 120.3(2) . . ?
C10 C9 H9 119.8 . . ?
C24 C23 H23 119.8 . . ?
C24 C23 C22 120.5(2) . . ?
C22 C23 H23 119.8 . . ?
C33 C32 H32A 109.5 . . ?
C33 C32 H32B 109.5 . . ?
C33 C32 H32C 109.5 . . ?
H32A C32 H32B 109.5 . . ?
H32A C32 H32C 109.5 . . ?
H32B C32 H32C 109.5 . . ?
C36 C39 H39 107.7 . . ?
C36 C39 C40 108.0(2) . . ?
C36 C39 C41 114.3(2) . . ?
C40 C39 H39 107.7 . . ?
C41 C39 H39 107.7 . . ?
C41 C39 C40 111.2(2) . . ?
C13 C14 H14 119.7 . . ?
C15 C14 C13 120.6(2) . . ?
C15 C14 H14 119.7 . . ?
C39 C40 H40A 109.5 . . ?
C39 C40 H40B 109.5 . . ?
C39 C40 H40C 109.5 . . ?
H40A C40 H40B 109.5 . . ?
H40A C40 H40C 109.5 . . ?
H40B C40 H40C 109.5 . . ?
C12 C11 H11 120.0 . . ?
C10 C11 C12 120.0(2) . . ?
C10 C11 H11 120.0 . . ?
C9 C10 C11 120.2(2) . . ?
C9 C10 H10 119.9 . . ?
C11 C10 H10 119.9 . . ?
C3 C4 H4 119.8 . . ?
C5 C4 C3 120.4(2) . . ?
C5 C4 H4 119.8 . . ?
C1 C6 H6 119.3 . . ?
C5 C6 C1 121.4(2) . . ?
C5 C6 H6 119.3 . . ?
C4 C5 C6 118.9(2) . . ?
C4 C5 H5 120.6 . . ?
C6 C5 H5 120.6 . . ?
C21 C22 H22 120.1 . . ?
C23 C22 C21 119.7(2) . . ?
C23 C22 H22 120.1 . . ?
C39 C41 H41A 109.5 . . ?
C39 C41 H41B 109.5 . . ?
C39 C41 H41C 109.5 . . ?
H41A C41 H41B 109.5 . . ?
H41A C41 H41C 109.5 . . ?
H41B C41 H41C 109.5 . . ?

loop_
_geom_bond_atom_site_label_1
_geom_bond_atom_site_label_2
_geom_bond_distance
_geom_bond_site_symmetry_2
_geom_bond_publ_flag
Ru1 Cl2 2.3976(5) . ?
Ru1 P2 2.3518(5) . ?
Ru1 Cl1 2.4220(5) . ?
Ru1 C38 2.174(2) . ?
Ru1 C37 2.185(2) . ?
Ru1 C35 2.2374(19) . ?
Ru1 C34 2.225(2) . ?
Ru1 C33 2.216(2) . ?
Ru1 C36 2.219(2) . ?
P2 C26 1.829(2) . ?
P2 C19 1.837(2) . ?
P2 C20 1.821(2) . ?
P1 N1 1.5545(18) . ?
P1 C19 1.8139(19) . ?
P1 C13 1.816(2) . ?
P1 C7 1.807(2) . ?
N1 C1 1.381(3) . ?
C26 C31 1.395(3) . ?
C26 C27 1.401(3) . ?
C19 H19A 0.9900 . ?
C19 H19B 0.9900 . ?
C18 H18 0.9500 . ?
C18 C13 1.388(3) . ?
C18 C17 1.391(3) . ?
C38 H38 0.9500 . ?
C38 C37 1.419(3) . ?
C38 C33 1.414(3) . ?
C37 H37 0.9500 . ?
C37 C36 1.416(3) . ?
C20 C25 1.396(3) . ?
C20 C21 1.392(3) . ?
C35 H35 0.9500 . ?
C35 C34 1.388(3) . ?
C35 C36 1.437(3) . ?
C25 H25 0.9500 . ?
C25 C24 1.398(3) . ?
C31 H31 0.9500 . ?
C31 C30 1.393(3) . ?
C34 H34 0.9500 . ?
C34 C33 1.435(3) . ?
C3 H3 0.9500 . ?
C3 C2 1.360(3) . ?
C3 C4 1.418(4) . ?
C33 C32 1.501(3) . ?
C1 C2 1.411(3) . ?
C1 C6 1.419(3) . ?
C13 C14 1.400(3) . ?
C36 C39 1.510(3) . ?
C27 H27 0.9500 . ?
C27 C28 1.388(3) . ?
C7 C12 1.385(3) . ?
C7 C8 1.403(3) . ?
C12 H12 0.9500 . ?
C12 C11 1.394(3) . ?
C21 H21 0.9500 . ?
C21 C22 1.390(3) . ?
C2 H2 0.9500 . ?
C28 H28 0.9500 . ?
C28 C29 1.378(4) . ?
C16 H16 0.9500 . ?
C16 C17 1.362(4) . ?
C16 C15 1.385(4) . ?
C8 H8 0.9500 . ?
C8 C9 1.377(4) . ?
C17 H17 0.9500 . ?
C24 H24 0.9500 . ?
C24 C23 1.367(4) . ?
C29 H29 0.9500 . ?
C29 C30 1.385(3) . ?
C15 H15 0.9500 . ?
C15 C14 1.389(3) . ?
C30 H30 0.9500 . ?
C9 H9 0.9500 . ?
C9 C10 1.378(4) . ?
C23 H23 0.9500 . ?
C23 C22 1.382(4) . ?
C32 H32A 0.9800 . ?
C32 H32B 0.9800 . ?
C32 H32C 0.9800 . ?
C39 H39 1.0000 . ?
C39 C40 1.532(3) . ?
C39 C41 1.527(4) . ?
C14 H14 0.9500 . ?
C40 H40A 0.9800 . ?
C40 H40B 0.9800 . ?
C40 H40C 0.9800 . ?
C11 H11 0.9500 . ?
C11 C10 1.382(4) . ?
C10 H10 0.9500 . ?
C4 H4 0.9500 . ?
C4 C5 1.381(4) . ?
C6 H6 0.9500 . ?
C6 C5 1.416(4) . ?
C5 H5 0.9500 . ?
C22 H22 0.9500 . ?
C41 H41A 0.9800 . ?
C41 H41B 0.9800 . ?
C41 H41C 0.9800 . ?

loop_
_geom_torsion_atom_site_label_1
_geom_torsion_atom_site_label_2
_geom_torsion_atom_site_label_3
_geom_torsion_atom_site_label_4
_geom_torsion
_geom_torsion_site_symmetry_1
_geom_torsion_site_symmetry_2
_geom_torsion_site_symmetry_3
_geom_torsion_site_symmetry_4
_geom_torsion_publ_flag
Ru1 P2 C26 C31 -41.06(18) . . . . ?
Ru1 P2 C26 C27 141.00(16) . . . . ?
Ru1 P2 C19 P1 171.05(9) . . . . ?
Ru1 P2 C20 C25 -81.99(17) . . . . ?
Ru1 P2 C20 C21 94.20(17) . . . . ?
Ru1 C38 C37 C36 -54.32(18) . . . . ?
Ru1 C38 C33 C34 55.05(18) . . . . ?
Ru1 C38 C33 C32 -125.0(2) . . . . ?
Ru1 C37 C36 C35 -55.61(17) . . . . ?
Ru1 C37 C36 C39 126.6(2) . . . . ?
Ru1 C35 C34 C33 -52.95(19) . . . . ?
Ru1 C35 C36 C37 54.66(16) . . . . ?
Ru1 C35 C36 C39 -127.50(19) . . . . ?
Ru1 C34 C33 C38 -54.12(17) . . . . ?
Ru1 C34 C33 C32 125.9(2) . . . . ?
Ru1 C36 C39 C40 -169.00(18) . . . . ?
Ru1 C36 C39 C41 66.6(3) . . . . ?
P2 C26 C31 C30 -178.45(18) . . . . ?
P2 C26 C27 C28 179.46(17) . . . . ?
P2 C20 C25 C24 178.72(17) . . . . ?
P2 C20 C21 C22 -179.58(18) . . . . ?
P1 N1 C1 C2 19.8(4) . . . . ?
P1 N1 C1 C6 -162.72(19) . . . . ?
P1 C13 C14 C15 -175.96(19) . . . . ?
P1 C7 C12 C11 -176.47(17) . . . . ?
P1 C7 C8 C9 176.85(19) . . . . ?
N1 P1 C19 P2 31.93(16) . . . . ?
N1 P1 C13 C18 -119.8(2) . . . . ?
N1 P1 C13 C14 54.7(2) . . . . ?
N1 P1 C7 C12 2.6(2) . . . . ?
N1 P1 C7 C8 -173.09(17) . . . . ?
N1 C1 C2 C3 177.0(2) . . . . ?
N1 C1 C6 C5 -177.9(2) . . . . ?
C26 P2 C19 P1 45.28(15) . . . . ?
C26 P2 C20 C25 44.68(18) . . . . ?
C26 P2 C20 C21 -139.13(17) . . . . ?
C26 C31 C30 C29 -0.7(4) . . . . ?
C26 C27 C28 C29 -1.6(3) . . . . ?
C19 P2 C26 C31 82.41(18) . . . . ?
C19 P2 C26 C27 -95.53(19) . . . . ?
C19 P2 C20 C25 156.58(16) . . . . ?
C19 P2 C20 C21 -27.24(19) . . . . ?
C19 P1 N1 C1 167.6(2) . . . . ?
C19 P1 C13 C18 121.3(2) . . . . ?
C19 P1 C13 C14 -64.18(19) . . . . ?
C19 P1 C7 C12 121.92(17) . . . . ?
C19 P1 C7 C8 -53.7(2) . . . . ?
C18 C13 C14 C15 -1.2(3) . . . . ?
C38 C37 C36 Ru1 53.42(18) . . . . ?
C38 C37 C36 C35 -2.2(3) . . . . ?
C38 C37 C36 C39 -179.9(2) . . . . ?
C37 C38 C33 Ru1 -54.73(18) . . . . ?
C37 C38 C33 C34 0.3(3) . . . . ?
C37 C38 C33 C32 -179.7(2) . . . . ?
C37 C36 C39 C40 99.7(3) . . . . ?
C37 C36 C39 C41 -24.7(3) . . . . ?
C20 P2 C26 C31 -165.72(16) . . . . ?
C20 P2 C26 C27 16.3(2) . . . . ?
C20 P2 C19 P1 -67.28(14) . . . . ?
C20 C25 C24 C23 0.3(3) . . . . ?
C20 C21 C22 C23 1.4(4) . . . . ?
C35 C34 C33 Ru1 53.65(19) . . . . ?
C35 C34 C33 C38 -0.5(3) . . . . ?
C35 C34 C33 C32 179.6(2) . . . . ?
C35 C36 C39 C40 -78.0(3) . . . . ?
C35 C36 C39 C41 157.6(2) . . . . ?
C25 C20 C21 C22 -3.3(3) . . . . ?
C25 C24 C23 C22 -2.3(4) . . . . ?
C31 C26 C27 C28 1.5(3) . . . . ?
C34 C35 C36 Ru1 -52.61(18) . . . . ?
C34 C35 C36 C37 2.1(3) . . . . ?
C34 C35 C36 C39 179.9(2) . . . . ?
C3 C4 C5 C6 2.5(4) . . . . ?
C33 C38 C37 Ru1 55.36(18) . . . . ?
C33 C38 C37 C36 1.0(3) . . . . ?
C1 C6 C5 C4 -0.8(4) . . . . ?
C13 P1 N1 C1 49.9(2) . . . . ?
C13 P1 C19 P2 154.31(12) . . . . ?
C13 P1 C7 C12 -126.05(17) . . . . ?
C13 P1 C7 C8 58.3(2) . . . . ?
C13 C18 C17 C16 0.9(4) . . . . ?
C36 C35 C34 Ru1 52.21(18) . . . . ?
C36 C35 C34 C33 -0.7(3) . . . . ?
C27 C26 C31 C30 -0.4(3) . . . . ?
C27 C28 C29 C30 0.6(4) . . . . ?
C7 P1 N1 C1 -75.2(2) . . . . ?
C7 P1 C19 P2 -93.32(14) . . . . ?
C7 P1 C13 C18 10.8(2) . . . . ?
C7 P1 C13 C14 -174.73(17) . . . . ?
C7 C12 C11 C10 -0.4(3) . . . . ?
C7 C8 C9 C10 -0.7(4) . . . . ?
C12 C7 C8 C9 1.2(3) . . . . ?
C12 C11 C10 C9 0.9(4) . . . . ?
C21 C20 C25 C24 2.5(3) . . . . ?
C2 C3 C4 C5 -3.3(4) . . . . ?
C2 C1 C6 C5 -0.2(4) . . . . ?
C28 C29 C30 C31 0.6(4) . . . . ?
C16 C15 C14 C13 1.2(4) . . . . ?
C8 C7 C12 C11 -0.7(3) . . . . ?
C8 C9 C10 C11 -0.4(4) . . . . ?
C17 C18 C13 P1 174.6(2) . . . . ?
C17 C18 C13 C14 0.2(4) . . . . ?
C17 C16 C15 C14 -0.1(4) . . . . ?
C24 C23 C22 C21 1.4(4) . . . . ?
C15 C16 C17 C18 -0.9(4) . . . . ?
C4 C3 C2 C1 2.3(4) . . . . ?
C6 C1 C2 C3 -0.5(3) . . . . ?
